data_4000764
loop_
_publ_author_name
'Wang, Shuao'
'Alekseev, Evgeny V.'
'Diwu, Juan'
'Miller, Hannah M.'
'Oliver, Allen G.'
'Liu, Guokui'
'Depmeier, Wulf'
'Albrecht-Schmitt, Thomas E.'

_publ_section_title
;
 Functionalization of Borate Networks by the Incorporation of Fluoride:
 Syntheses, Crystal Structures, and Nonlinear Optical Properties of Novel
 Actinide Fluoroborates
;
_journal_issue 11
_journal_name_full 'Chemistry of Materials'
_journal_page_first 2931
_journal_paper_doi 10.1021/cm2004984
_journal_volume 23
_journal_year 2011
_chemical_formula_moiety K[(UO2)B5O8(OH)F]
_chemical_formula_sum 'B5 F K O11 U'
_chemical_formula_weight 526.18
_chemical_melting_point ?
_chemical_name_common 'Potassium Uranyl Fluoroborate'
_chemical_name_systematic
; 
 ? 
;
_space_group_IT_number 14
_symmetry_cell_setting monoclinic
_symmetry_space_group_name_Hall '-P 2yn'
_symmetry_space_group_name_H-M 'P 1 21/n 1'
_atom_sites_solution_hydrogens none
_atom_sites_solution_primary direct
_atom_sites_solution_secondary difmap
_audit_creation_method SHELXL-97
_cell_angle_alpha 90.00
_cell_angle_beta 90.625(7)
_cell_angle_gamma 90.00
_cell_formula_units_Z 4
_cell_length_a 6.443(2)
_cell_length_b 13.439(5)
_cell_length_c 10.799(3)
_cell_measurement_reflns_used 2141
_cell_measurement_temperature 100(2)
_cell_measurement_theta_max 27.46
_cell_measurement_theta_min 3.03
_cell_volume 935.0(5)
_computing_cell_refinement 'smart saint'
_computing_data_collection smart
_computing_data_reduction SAINT
_computing_molecular_graphics 'SHELXP-97 (Sheldrick, 1997)'
_computing_publication_material 'SHELXCIF-97 (Sheldrick, 2000)'
_computing_structure_refinement 'SHELXL-97 (Sheldrick, 1997)'
_computing_structure_solution 'SHELXS-97 (Sheldrick, 1990)'
_diffrn_ambient_temperature 100(2)
_diffrn_detector_area_resol_mean 0
_diffrn_measured_fraction_theta_full 0.998
_diffrn_measured_fraction_theta_max 0.998
_diffrn_measurement_device_type 'BRUKER apex II'
_diffrn_measurement_method '0.5 wide w/ exposures'
_diffrn_radiation_monochromator 'Quazar optics'
_diffrn_radiation_source 'Imus microfocused'
_diffrn_radiation_type MoK\a
_diffrn_radiation_wavelength 0.71073
_diffrn_reflns_av_R_equivalents 0.0531
_diffrn_reflns_av_sigmaI/netI 0.0412
_diffrn_reflns_limit_h_max 8
_diffrn_reflns_limit_h_min -8
_diffrn_reflns_limit_k_max 17
_diffrn_reflns_limit_k_min -17
_diffrn_reflns_limit_l_max 13
_diffrn_reflns_limit_l_min -14
_diffrn_reflns_number 10766
_diffrn_reflns_theta_full 27.46
_diffrn_reflns_theta_max 27.46
_diffrn_reflns_theta_min 3.03
_exptl_absorpt_coefficient_mu 17.877
_exptl_absorpt_correction_T_max 0.793
_exptl_absorpt_correction_T_min 0.334
_exptl_absorpt_correction_type numerical
_exptl_absorpt_process_details SHELTXPREP
_exptl_crystal_colour Yellow-green
_exptl_crystal_density_diffrn 3.738
_exptl_crystal_density_meas ?
_exptl_crystal_density_method 'not measured'
_exptl_crystal_description Prism
_exptl_crystal_F_000 932
_exptl_crystal_size_max 0.067
_exptl_crystal_size_mid 0.053
_exptl_crystal_size_min 0.013
_refine_diff_density_max 1.961
_refine_diff_density_min -1.029
_refine_diff_density_rms 0.230
_refine_ls_extinction_method none
_refine_ls_goodness_of_fit_ref 1.010
_refine_ls_hydrogen_treatment none
_refine_ls_matrix_type full
_refine_ls_number_parameters 172
_refine_ls_number_reflns 2141
_refine_ls_number_restraints 30
_refine_ls_restrained_S_all 1.006
_refine_ls_R_factor_all 0.0350
_refine_ls_R_factor_gt 0.0249
_refine_ls_shift/su_max 0.001
_refine_ls_shift/su_mean 0.000
_refine_ls_structure_factor_coef Fsqd
_refine_ls_weighting_details 'calc w=1/[\s^2^(Fo^2^)+(0.0239P)^2^+1.7992P] where P=(Fo^2^+2Fc^2^)/3'
_refine_ls_weighting_scheme calc
_refine_ls_wR_factor_gt 0.0521
_refine_ls_wR_factor_ref 0.0555
_reflns_number_gt 1795
_reflns_number_total 2141
_reflns_threshold_expression >2sigma(I)
_cod_data_source_file cm2004984_si_001.cif
_cod_data_source_block KUBOF-1
_cod_depositor_comments
;
The following automatic conversions were performed:

'_chemical_melting_point' value 'N/A' was changed to '?' - the value
is undefined or not given.

'_symmetry_cell_setting' value
'Monoclinic' changed to 'monoclinic' according to
/home/saulius/struct/CIF-dictionaries/cif_core.dic dictionary named
'cif_core.dic' version 2.4.1 from 2010-06-29.

Automatic conversion script
Id: cif_fix_values 1715 2011-07-08 13:25:40Z adriana 

The following automatic conversions were performed:

'_exptl_crystal_density_meas' value 'N/A' was changed to '?' - the
value is perceived as not measured.

Automatic conversion script
Id: cif_fix_values 3008 2015-01-20 13:52:24Z robertas 
;
_cod_original_cell_volume 935.1(5)
_cod_original_sg_symbol_H-M P2(1)/n
_cod_database_code 4000764

loop_
_symmetry_equiv_pos_as_xyz
'x, y, z'
'-x+1/2, y+1/2, -z+1/2'
'-x, -y, -z'
'x-1/2, -y-1/2, z-1/2'

loop_
_atom_site_label
_atom_site_type_symbol
_atom_site_fract_x
_atom_site_fract_y
_atom_site_fract_z
_atom_site_U_iso_or_equiv
_atom_site_adp_type
_atom_site_occupancy
_atom_site_symmetry_multiplicity
_atom_site_calc_flag
_atom_site_refinement_flags
U1 U 0.10517(3) 0.730478(17) 0.034702(19) 0.00610(8) Uani 1 1 d .
K1 K -0.1174(2) 0.95572(10) -0.18895(12) 0.0117(3) Uani 1 1 d .
B1 B 0.5730(10) 0.7012(5) 0.0990(6) 0.0085(14) Uani 1 1 d .
B2 B 0.5770(11) 0.9673(5) 0.1833(6) 0.0093(14) Uani 1 1 d .
B3 B -0.3995(11) 0.7030(5) -0.1328(6) 0.0077(13) Uani 1 1 d U
B4 B 0.2987(11) 0.6746(5) -0.2798(6) 0.0090(14) Uani 1 1 d .
B5 B 0.4428(10) 0.8141(5) 0.2708(6) 0.0050(12) Uani 1 1 d U
O1 O 0.1541(6) 0.7005(3) -0.1811(3) 0.0060(8) Uani 1 1 d .
O2 O 0.4811(6) 0.7068(3) -0.0285(3) 0.0071(9) Uani 1 1 d U
O3 O -0.2376(6) 0.7602(3) 0.1121(4) 0.0074(8) Uani 1 1 d .
O4 O 0.4017(6) 0.7379(3) 0.1739(3) 0.0058(8) Uani 1 1 d U
O5 O -0.1866(6) 0.7068(3) -0.1214(3) 0.0064(8) Uani 1 1 d U
O6 O 0.1203(6) 0.8583(3) -0.0056(4) 0.0081(9) Uani 1 1 d .
O7 O 0.0159(6) 0.8053(3) 0.2526(3) 0.0061(8) Uani 1 1 d .
O8 O 0.0944(6) 0.6043(3) 0.0733(4) 0.0093(9) Uani 1 1 d .
O9 O -0.5322(7) 0.9392(3) -0.1402(4) 0.0147(10) Uani 1 1 d .
O10 O -0.2258(6) 0.9296(3) 0.1845(4) 0.0074(9) Uani 1 1 d .
O11 O 0.4127(6) 0.9132(3) 0.2231(4) 0.0080(9) Uani 1 1 d .
F1 F 0.6132(5) 0.6013(3) 0.1267(3) 0.0124(8) Uani 1 1 d .

loop_
_atom_site_aniso_label
_atom_site_aniso_U_11
_atom_site_aniso_U_22
_atom_site_aniso_U_33
_atom_site_aniso_U_23
_atom_site_aniso_U_13
_atom_site_aniso_U_12
U1 0.00485(12) 0.01040(12) 0.00303(11) 0.00001(9) -0.00034(7) -0.00004(10)
K1 0.0079(6) 0.0128(7) 0.0144(7) -0.0001(5) 0.0005(5) 0.0017(5)
B1 0.006(3) 0.013(4) 0.007(3) -0.003(3) 0.002(2) -0.002(3)
B2 0.010(3) 0.015(4) 0.003(3) -0.004(3) -0.003(3) -0.001(3)
B3 0.009(3) 0.005(3) 0.009(3) -0.002(2) -0.005(2) -0.002(2)
B4 0.009(3) 0.013(4) 0.005(3) -0.001(3) 0.003(3) 0.001(3)
B5 0.0040(19) 0.007(2) 0.0042(19) 0.0019(16) 0.0009(16) -0.0015(16)
O1 0.004(2) 0.011(2) 0.0028(19) -0.0010(16) -0.0015(15) -0.0002(16)
O2 0.0058(18) 0.014(2) 0.0016(18) -0.0011(15) 0.0012(15) -0.0019(16)
O3 0.006(2) 0.013(2) 0.0031(19) -0.0019(16) -0.0003(16) -0.0013(16)
O4 0.0066(15) 0.0079(15) 0.0029(14) -0.0020(12) -0.0013(12) 0.0001(13)
O5 0.0044(18) 0.013(2) 0.0023(18) -0.0014(15) 0.0020(14) 0.0002(15)
O6 0.006(2) 0.013(2) 0.0049(19) 0.0036(16) -0.0018(16) -0.0016(17)
O7 0.0028(19) 0.015(2) 0.0009(18) -0.0003(16) -0.0001(15) 0.0033(17)
O8 0.007(2) 0.011(2) 0.010(2) -0.0003(17) -0.0014(17) -0.0024(17)
O9 0.010(2) 0.016(2) 0.017(2) 0.0048(19) 0.0013(18) 0.0028(18)
O10 0.006(2) 0.009(2) 0.008(2) 0.0018(16) 0.0028(16) 0.0011(16)
O11 0.008(2) 0.009(2) 0.007(2) 0.0007(16) 0.0008(16) 0.0009(17)
F1 0.0113(18) 0.014(2) 0.0116(18) 0.0021(14) 0.0023(14) 0.0007(15)

loop_
_atom_type_symbol
_atom_type_description
_atom_type_scat_dispersion_real
_atom_type_scat_dispersion_imag
_atom_type_scat_source
B B 0.0013 0.0007 'International Tables Vol C Tables 4.2.6.8 and 6.1.1.4'
O O 0.0106 0.0060 'International Tables Vol C Tables 4.2.6.8 and 6.1.1.4'
F F 0.0171 0.0103 'International Tables Vol C Tables 4.2.6.8 and 6.1.1.4'
K K 0.2009 0.2494 'International Tables Vol C Tables 4.2.6.8 and 6.1.1.4'
U U -9.6767 9.6646 'International Tables Vol C Tables 4.2.6.8 and 6.1.1.4'

loop_
_geom_angle_atom_site_label_1
_geom_angle_atom_site_label_2
_geom_angle_atom_site_label_3
_geom_angle
_geom_angle_site_symmetry_1
_geom_angle_site_symmetry_3
O8 U1 O6 179.04(18) . .
O8 U1 O1 94.31(16) . .
O6 U1 O1 85.17(16) . .
O8 U1 O3 92.26(16) . .
O6 U1 O3 88.70(16) . .
O1 U1 O3 119.92(13) . .
O8 U1 O4 85.69(16) . .
O6 U1 O4 93.87(15) . .
O1 U1 O4 120.06(13) . .
O3 U1 O4 119.96(13) . .
O8 U1 O5 90.32(16) . .
O6 U1 O5 90.04(15) . .
O1 U1 O5 55.54(12) . .
O3 U1 O5 64.79(13) . .
O4 U1 O5 173.86(13) . .
O8 U1 O2 89.04(16) . .
O6 U1 O2 90.01(15) . .
O1 U1 O2 65.23(12) . .
O3 U1 O2 174.54(12) . .
O4 U1 O2 54.84(13) . .
O5 U1 O2 120.53(12) . .
O8 U1 O7 98.51(16) . .
O6 U1 O7 82.10(16) . .
O1 U1 O7 165.98(13) . .
O3 U1 O7 54.13(12) . .
O4 U1 O7 66.88(12) . .
O5 U1 O7 118.44(12) . .
O2 U1 O7 120.42(12) . .
O8 U1 B5 91.03(18) . 4_575
O6 U1 B5 88.87(18) . 4_575
O1 U1 B5 27.50(15) . 4_575
O3 U1 B5 92.86(15) . 4_575
O4 U1 B5 147.09(15) . 4_575
O5 U1 B5 28.13(14) . 4_575
O2 U1 B5 92.42(14) . 4_575
O7 U1 B5 145.72(14) . 4_575
O8 U1 B4 102.55(19) . 4_576
O6 U1 B4 78.34(18) . 4_576
O1 U1 B4 142.28(16) . 4_576
O3 U1 B4 27.54(16) . 4_576
O4 U1 B4 94.92(16) . 4_576
O5 U1 B4 90.50(15) . 4_576
O2 U1 B4 147.06(16) . 4_576
O7 U1 B4 28.06(15) . 4_576
B5 U1 B4 117.70(17) 4_575 4_576
O8 U1 B1 82.24(18) . .
O6 U1 B1 96.98(18) . .
O1 U1 B1 93.36(15) . .
O3 U1 B1 146.64(15) . .
O4 U1 B1 27.13(15) . .
O5 U1 B1 147.51(15) . .
O2 U1 B1 28.46(15) . .
O7 U1 B1 93.98(15) . .
B5 U1 B1 120.00(17) 4_575 .
B4 U1 B1 121.99(18) 4_576 .
O8 U1 K1 146.94(13) . .
O6 U1 K1 33.37(13) . .
O1 U1 K1 66.49(10) . .
O3 U1 K1 76.49(10) . .
O4 U1 K1 126.96(10) . .
O5 U1 K1 56.70(9) . .
O2 U1 K1 105.13(9) . .
O7 U1 K1 99.52(9) . .
B5 U1 K1 59.25(13) 4_575 .
B4 U1 K1 81.77(13) 4_576 .
B1 U1 K1 123.64(13) . .
F1 K1 O11 120.61(12) 4_575 3_575
F1 K1 O10 73.03(12) 4_575 3_575
O11 K1 O10 102.31(13) 3_575 3_575
F1 K1 O9 133.39(13) 4_575 .
O11 K1 O9 51.08(13) 3_575 .
O10 K1 O9 147.70(14) 3_575 .
F1 K1 O6 95.16(12) 4_575 .
O11 K1 O6 143.33(13) 3_575 .
O10 K1 O6 79.24(12) 3_575 .
O9 K1 O6 110.60(13) . .
F1 K1 O4 48.83(11) 4_575 4_575
O11 K1 O4 123.27(12) 3_575 4_575
O10 K1 O4 117.84(12) 3_575 4_575
O9 K1 O4 94.01(13) . 4_575
O6 K1 O4 85.34(12) . 4_575
F1 K1 B2 131.01(15) 4_575 3_575
O11 K1 B2 25.26(15) 3_575 3_575
O10 K1 B2 125.84(16) 3_575 3_575
O9 K1 B2 25.83(16) . 3_575
O6 K1 B2 130.27(15) . 3_575
O4 K1 B2 109.85(15) 4_575 3_575
F1 K1 O8 69.53(11) 4_575 4_575
O11 K1 O8 69.36(12) 3_575 4_575
O10 K1 O8 128.09(12) 3_575 4_575
O9 K1 O8 65.27(12) . 4_575
O6 K1 O8 137.87(12) . 4_575
O4 K1 O8 54.63(11) 4_575 4_575
B2 K1 O8 64.29(14) 3_575 4_575
F1 K1 O6 136.26(11) 4_575 3_575
O11 K1 O6 64.28(12) 3_575 3_575
O10 K1 O6 63.99(11) 3_575 3_575
O9 K1 O6 85.75(12) . 3_575
O6 K1 O6 84.86(12) . 3_575
O4 K1 O6 169.43(11) 4_575 3_575
B2 K1 O6 73.93(14) 3_575 3_575
O8 K1 O6 133.64(11) 4_575 3_575
F1 K1 O7 90.64(11) 4_575 3_575
O11 K1 O7 57.93(11) 3_575 3_575
O10 K1 O7 45.07(11) 3_575 3_575
O9 K1 O7 108.08(12) . 3_575
O6 K1 O7 118.99(11) . 3_575
O4 K1 O7 136.19(11) 4_575 3_575
B2 K1 O7 82.78(15) 3_575 3_575
O8 K1 O7 100.76(10) 4_575 3_575
O6 K1 O7 53.19(10) 3_575 3_575
F1 K1 B1 23.08(14) 4_575 4_575
O11 K1 B1 126.72(15) 3_575 4_575
O10 K1 B1 93.75(15) 3_575 4_575
O9 K1 B1 116.42(16) . 4_575
O6 K1 B1 89.28(15) . 4_575
O4 K1 B1 25.81(14) 4_575 4_575
B2 K1 B1 124.93(17) 3_575 4_575
O8 K1 B1 61.03(14) 4_575 4_575
O6 K1 B1 157.66(14) 3_575 4_575
O7 K1 B1 112.89(14) 3_575 4_575
F1 K1 U1 91.95(9) 4_575 .
O11 K1 U1 145.60(10) 3_575 .
O10 K1 U1 97.43(9) 3_575 .
O9 K1 U1 99.31(10) . .
O6 K1 U1 20.31(8) . .
O4 K1 U1 68.66(8) 4_575 .
B2 K1 U1 123.59(13) 3_575 .
O8 K1 U1 118.19(8) 4_575 .
O6 K1 U1 100.93(8) 3_575 .
O7 K1 U1 139.21(8) 3_575 .
B1 K1 U1 79.09(12) 4_575 .
F1 B1 O4 110.2(5) . .
F1 B1 O3 110.4(5) . 1_655
O4 B1 O3 113.5(5) . 1_655
F1 B1 O2 108.4(5) . .
O4 B1 O2 101.4(5) . .
O3 B1 O2 112.6(5) 1_655 .
F1 B1 U1 110.2(4) . .
O4 B1 U1 49.1(3) . .
O3 B1 U1 139.4(4) 1_655 .
O2 B1 U1 54.2(3) . .
F1 B1 K1 47.1(3) . 4_676
O4 B1 K1 63.3(3) . 4_676
O3 B1 K1 125.9(4) 1_655 4_676
O2 B1 K1 121.1(4) . 4_676
U1 B1 K1 82.60(16) . 4_676
O11 B2 O10 121.7(6) . 1_655
O11 B2 O9 115.9(6) . 3_575
O10 B2 O9 122.4(6) 1_655 3_575
O11 B2 K1 55.3(3) . 3_575
O10 B2 K1 177.0(5) 1_655 3_575
O9 B2 K1 60.6(3) 3_575 3_575
O7 B3 O2 122.1(6) 4_575 1_455
O7 B3 O5 118.4(6) 4_575 .
O2 B3 O5 119.5(5) 1_455 .
O10 B4 O7 109.9(5) 4_675 4_675
O10 B4 O1 110.6(5) 4_675 .
O7 B4 O1 113.4(5) 4_675 .
O10 B4 O3 110.1(5) 4_675 4_675
O7 B4 O3 102.9(5) 4_675 4_675
O1 B4 O3 109.8(5) . 4_675
O10 B4 U1 106.9(3) 4_675 4_675
O7 B4 U1 57.7(3) 4_675 4_675
O1 B4 U1 141.9(4) . 4_675
O3 B4 U1 48.8(3) 4_675 4_675
O11 B5 O1 111.8(5) . 4_676
O11 B5 O5 112.7(5) . 4_676
O1 B5 O5 103.2(4) 4_676 4_676
O11 B5 O4 111.3(5) . .
O1 B5 O4 108.4(5) 4_676 .
O5 B5 O4 109.2(5) 4_676 .
O11 B5 U1 123.6(4) . 4_676
O1 B5 U1 48.9(2) 4_676 4_676
O5 B5 U1 54.5(3) 4_676 4_676
O4 B5 U1 124.9(4) . 4_676
B4 O1 B5 107.9(4) . 4_575
B4 O1 U1 147.3(4) . .
B5 O1 U1 103.6(3) 4_575 .
B3 O2 B1 122.3(5) 1_655 .
B3 O2 U1 140.3(4) 1_655 .
B1 O2 U1 97.4(3) . .
B1 O3 B4 121.5(5) 1_455 4_576
B1 O3 U1 130.2(4) 1_455 .
B4 O3 U1 103.6(3) 4_576 .
B1 O4 B5 119.5(4) . .
B1 O4 U1 103.8(3) . .
B5 O4 U1 126.8(3) . .
B1 O4 K1 90.9(3) . 4_676
B5 O4 K1 105.0(3) . 4_676
U1 O4 K1 103.59(14) . 4_676
B3 O5 B5 119.8(5) . 4_575
B3 O5 U1 142.8(4) . .
B5 O5 U1 97.4(3) 4_575 .
U1 O6 K1 126.32(19) . .
U1 O6 K1 125.60(18) . 3_575
K1 O6 K1 95.14(12) . 3_575
B3 O7 B4 127.5(5) 4_676 4_576
B3 O7 U1 134.3(4) 4_676 .
B4 O7 U1 94.3(3) 4_576 .
B3 O7 K1 100.9(4) 4_676 3_575
B4 O7 K1 87.9(3) 4_576 3_575
U1 O7 K1 97.94(12) . 3_575
U1 O8 K1 113.88(17) . 4_676
B2 O9 K1 93.6(4) 3_575 .
B2 O10 B4 117.1(5) 1_455 4_576
B2 O10 K1 123.4(4) 1_455 3_575
B4 O10 K1 117.2(3) 4_576 3_575
B2 O11 B5 120.4(5) . .
B2 O11 K1 99.4(4) . 3_575
B5 O11 K1 140.1(3) . 3_575
B1 F1 K1 109.8(3) . 4_676

loop_
_geom_bond_atom_site_label_1
_geom_bond_atom_site_label_2
_geom_bond_distance
_geom_bond_site_symmetry_2
U1 O8 1.748(4) .
U1 O6 1.775(4) .
U1 O1 2.390(4) .
U1 O3 2.403(4) .
U1 O4 2.420(4) .
U1 O5 2.532(4) .
U1 O2 2.544(4) .
U1 O7 2.628(4) .
U1 B5 3.084(6) 4_575
U1 B4 3.103(7) 4_576
U1 B1 3.111(7) .
U1 K1 4.1204(16) .
K1 F1 2.612(4) 4_575
K1 O11 2.616(4) 3_575
K1 O10 2.695(4) 3_575
K1 O9 2.739(5) .
K1 O6 2.813(4) .
K1 O4 2.997(4) 4_575
K1 B2 3.138(7) 3_575
K1 O8 3.254(4) 4_575
K1 O6 3.266(4) 3_575
K1 O7 3.350(4) 3_575
K1 B1 3.355(7) 4_575
B1 F1 1.398(8) .
B1 O4 1.461(8) .
B1 O3 1.461(8) 1_655
B1 O2 1.495(8) .
B1 K1 3.355(7) 4_676
B2 O11 1.357(8) .
B2 O10 1.368(8) 1_655
B2 O9 1.370(8) 3_575
B2 K1 3.138(7) 3_575
B3 O7 1.351(7) 4_575
B3 O2 1.372(8) 1_455
B3 O5 1.377(8) .
B4 O10 1.462(8) 4_675
B4 O7 1.464(8) 4_675
B4 O1 1.464(7) .
B4 O3 1.476(8) 4_675
B4 U1 3.103(7) 4_675
B5 O11 1.441(8) .
B5 O1 1.465(7) 4_676
B5 O5 1.466(7) 4_676
B5 O4 1.486(7) .
B5 U1 3.084(6) 4_676
O1 B5 1.465(7) 4_575
O2 B3 1.372(8) 1_655
O3 B1 1.461(8) 1_455
O3 B4 1.476(8) 4_576
O4 K1 2.997(4) 4_676
O5 B5 1.466(7) 4_575
O6 K1 3.266(4) 3_575
O7 B3 1.351(7) 4_676
O7 B4 1.464(8) 4_576
O7 K1 3.350(4) 3_575
O8 K1 3.254(4) 4_676
O9 B2 1.370(8) 3_575
O10 B2 1.368(8) 1_455
O10 B4 1.462(8) 4_576
O10 K1 2.695(4) 3_575
O11 K1 2.616(4) 3_575
F1 K1 2.612(4) 4_676
